data_7047452
loop_
_publ_author_name
'Zouzou, Amina'
'Beghidja, Adel'
'Long, J\'er\^ome'
'Beghidja, Chahrazed'
'G\'andara, Felipe'
'Guari, Yannick'
'Larionova, Joulia'

_publ_section_title
;
 Synthesis, structure and magnetic investigations of dinuclear lanthanide
 complexes based on 2-ethoxycinnamate.
;
_journal_issue 38
_journal_name_full 'Dalton transactions (Cambridge, England : 2003)'
_journal_page_first 13647
_journal_page_last 13656
_journal_paper_doi 10.1039/c8dt03020k
_journal_volume 47
_journal_year 2018
_chemical_formula_moiety 'C35.6 H39.8 Er N0.6 O11 S0.4'
_chemical_formula_sum 'C35.6 H39.8 Er N0.6 O11 S0.4'
_chemical_formula_weight 832.16
_space_group_crystal_system triclinic
_space_group_IT_number 2
_space_group_name_Hall '-P 1'
_space_group_name_H-M_alt 'P -1'
_symmetry_space_group_name_Hall '-P 1'
_symmetry_space_group_name_H-M 'P -1'
_atom_sites_solution_hydrogens mixed
_audit_creation_date 2018-06-16
_audit_creation_method
;
Olex2 1.2
(compiled May 18 2018 14:05:52 for OlexSys, GUI svn.r5506)
;
_audit_update_record
;
2018-06-21 deposited with the CCDC.
2018-09-05 downloaded from the CCDC.
;
_cell_angle_alpha 110.89(2)
_cell_angle_beta 103.676(16)
_cell_angle_gamma 95.403(14)
_cell_formula_units_Z 2
_cell_length_a 8.432(5)
_cell_length_b 14.743(9)
_cell_length_c 16.443(11)
_cell_measurement_reflns_used 8233
_cell_measurement_temperature 296.15
_cell_measurement_theta_max 65.998
_cell_measurement_theta_min 3.016
_cell_volume 1819(2)
_computing_cell_refinement 'SAINT v8.37A (Bruker, 2015)'
_computing_data_reduction 'SAINT v8.37A (Bruker, 2015)'
_computing_molecular_graphics 'Olex2 (Dolomanov et al., 2009)'
_computing_publication_material 'Olex2 (Dolomanov et al., 2009)'
_computing_structure_refinement 'ShelXL (Sheldrick, 2015)'
_computing_structure_solution 'SHELXT 2014/5 (Sheldrick, 2014)'
_diffrn_ambient_temperature 296.15
_diffrn_detector_area_resol_mean 8
_diffrn_measured_fraction_theta_full 0.975
_diffrn_measured_fraction_theta_max 0.975
_diffrn_measurement_device_type 'Bruker APEX-II CCD'
_diffrn_measurement_method '\w and \f scans'
_diffrn_radiation_monochromator graphite
_diffrn_radiation_type CuK\a
_diffrn_radiation_wavelength 1.54184
_diffrn_reflns_av_R_equivalents 0.0649
_diffrn_reflns_av_unetI/netI 0.0674
_diffrn_reflns_Laue_measured_fraction_full 0.975
_diffrn_reflns_Laue_measured_fraction_max 0.975
_diffrn_reflns_limit_h_max 9
_diffrn_reflns_limit_h_min -9
_diffrn_reflns_limit_k_max 17
_diffrn_reflns_limit_k_min -17
_diffrn_reflns_limit_l_max 19
_diffrn_reflns_limit_l_min -18
_diffrn_reflns_number 20588
_diffrn_reflns_point_group_measured_fraction_full 0.975
_diffrn_reflns_point_group_measured_fraction_max 0.975
_diffrn_reflns_theta_full 65.884
_diffrn_reflns_theta_max 65.884
_diffrn_reflns_theta_min 3.006
_diffrn_source 'sealed tube'
_exptl_absorpt_coefficient_mu 4.986
_exptl_absorpt_correction_T_max 1.0000
_exptl_absorpt_correction_T_min 0.7887
_exptl_absorpt_correction_type multi-scan
_exptl_absorpt_process_details
;
SADABS-2016/2 (Bruker,2016) was used for absorption correction.
wR2(int) was 0.1089 before and 0.0752 after correction.
The Ratio of minimum to maximum transmission is 0.7887.
The \l/2 correction factor is Not present.
;
_exptl_crystal_colour colourless
_exptl_crystal_colour_primary colourless
_exptl_crystal_density_diffrn 1.519
_exptl_crystal_description block
_exptl_crystal_F_000 840
_exptl_crystal_size_max 0.2
_exptl_crystal_size_mid 0.16
_exptl_crystal_size_min 0.1
_refine_diff_density_max 0.996
_refine_diff_density_min -0.938
_refine_diff_density_rms 0.150
_refine_ls_extinction_method none
_refine_ls_goodness_of_fit_ref 1.024
_refine_ls_hydrogen_treatment constr
_refine_ls_matrix_type full
_refine_ls_number_parameters 467
_refine_ls_number_reflns 6156
_refine_ls_number_restraints 0
_refine_ls_restrained_S_all 1.024
_refine_ls_R_factor_all 0.0552
_refine_ls_R_factor_gt 0.0444
_refine_ls_shift/su_max 0.001
_refine_ls_shift/su_mean 0.000
_refine_ls_structure_factor_coef Fsqd
_refine_ls_weighting_details 'w=1/[\s^2^(Fo^2^)+(0.0894P)^2^] where P=(Fo^2^+2Fc^2^)/3'
_refine_ls_weighting_scheme calc
_refine_ls_wR_factor_gt 0.1227
_refine_ls_wR_factor_ref 0.1334
_reflns_Friedel_coverage 0.000
_reflns_number_gt 5202
_reflns_number_total 6156
_reflns_threshold_expression 'I > 2\s(I)'
_cod_data_source_file c8dt03020k2.cif
_cod_data_source_block em58
_cod_depositor_comments 'Adding full bibliography for 7047449--7047454.cif.'
_cod_original_formula_sum 'C35.60 H39.80 Er N0.60 O11 S0.40'
_cod_database_code 7047452
_shelx_shelxl_version_number 2017/1
_shelx_space_group_comment
;
The symmetry employed for this shelxl refinement is uniquely defined
by the following loop, which should always be used as a source of
symmetry information in preference to the above space-group names.
They are only intended as comments.
;
_shelx_estimated_absorpt_t_max 0.635
_shelx_estimated_absorpt_t_min 0.435
_olex2_refinement_description
;
1. Fixed Uiso
 At 1.2 times of:
  All C(H) groups, All C(H,H) groups
 At 1.5 times of:
  All C(H,H,H) groups, All O(H,H) groups
2. Others
 Fixed Sof: S1(0.4) N1(0.6) C36(0.6) H36(0.6) H35A(0.4) H35B(0.4) H35C(0.4)
 C37(0.6) H37A(0.6) H37B(0.6) H37C(0.6) C34(0.4) H34A(0.4) H34B(0.4) H34C(0.4)
3.a Rotating group:
 O1W(H1WA,H1WB)
3.b Secondary CH2 refined with riding coordinates:
 C10(H10A,H10B), C21(H21A,H21B), C32(H32A,H32B)
3.c Aromatic/amide H refined with riding coordinates:
 C2(H2), C3(H3), C5(H5), C6(H6), C7(H7), C8(H8), C13(H13), C14(H14), C16(H16),
 C17(H17), C18(H18), C19(H19), C24(H24), C25(H25), C27(H27), C28(H28), C29(H29),
  C30(H30), C36(H36)
3.d Idealised Me refined as rotating group:
 C11(H11A,H11B,H11C), C22(H22A,H22B,H22C), C33(H33A,H33B,H33C), C35(H35A,H35B,
 H35C), C37(H37A,H37B,H37C), C34(H34A,H34B,H34C)
;
_olex2_submission_original_sample_id EM58
_olex2_submission_special_instructions 'No special instructions were received'

loop_
_space_group_symop_operation_xyz
'x, y, z'
'-x, -y, -z'

loop_
_atom_site_label
_atom_site_type_symbol
_atom_site_fract_x
_atom_site_fract_y
_atom_site_fract_z
_atom_site_U_iso_or_equiv
_atom_site_adp_type
_atom_site_occupancy
_atom_site_site_symmetry_order
_atom_site_calc_flag
_atom_site_refinement_flags_posn
_atom_site_refinement_flags_occupancy
_atom_site_disorder_assembly
_atom_site_disorder_group
Er1 Er 0.63152(3) 0.91025(2) 0.42282(2) 0.02384(13) Uani 1 1 d . . . .
S1 S 0.9304(6) 0.7651(3) 0.4632(3) 0.0360(9) Uani 0.4 1 d . P A 1
O1 O 0.6658(5) 0.7950(3) 0.2818(3) 0.0423(10) Uani 1 1 d . . . .
O1W O 0.8214(4) 1.0488(3) 0.5358(3) 0.0329(8) Uani 1 1 d . . . .
H1WA H 0.902298 1.030979 0.567372 0.049 Uiso 1 1 d GR . . .
H1WB H 0.774868 1.081779 0.576582 0.049 Uiso 1 1 d GR . . .
O2 O 0.8599(4) 0.9302(3) 0.3634(3) 0.0301(8) Uani 1 1 d . . . .
O3 O 0.7744(6) 0.5822(3) -0.0122(3) 0.0468(11) Uani 1 1 d . . . .
O4 O 0.5005(5) 0.7469(3) 0.4040(3) 0.0378(9) Uani 1 1 d . . . .
O5 O 0.3406(4) 0.8371(2) 0.3543(3) 0.0284(8) Uani 1 1 d . . . .
O6 O 0.2848(6) 0.4095(3) 0.3313(4) 0.0585(14) Uani 1 1 d . . . .
O7 O 0.4668(5) 1.0092(3) 0.6815(3) 0.0364(9) Uani 1 1 d . . . .
O8 O 0.5251(4) 0.9478(3) 0.5509(3) 0.0304(8) Uani 1 1 d . . . .
O9 O 0.7896(6) 0.8757(3) 0.9008(3) 0.0481(11) Uani 1 1 d . . . .
O10 O 0.8390(5) 0.8436(3) 0.4944(3) 0.0399(10) Uani 1 1 d . . . .
N1 N 0.9901(13) 0.7304(7) 0.5187(7) 0.048(2) Uani 0.6 1 d . P A 2
C1 C 0.8033(6) 0.8460(4) 0.2942(4) 0.0277(11) Uani 1 1 d . . . .
C2 C 0.9110(7) 0.8167(4) 0.2341(4) 0.0356(13) Uani 1 1 d . . . .
H2 H 1.011914 0.859583 0.250367 0.043 Uiso 1 1 calc R . . .
C3 C 0.8779(7) 0.7354(4) 0.1593(4) 0.0333(12) Uani 1 1 d . . . .
H3 H 0.776521 0.692421 0.141361 0.040 Uiso 1 1 calc R . . .
C4 C 0.9904(8) 0.7089(4) 0.1029(4) 0.0364(13) Uani 1 1 d . . . .
C5 C 1.1556(8) 0.7608(5) 0.1324(4) 0.0409(14) Uani 1 1 d . . . .
H5 H 1.194974 0.811028 0.190242 0.049 Uiso 1 1 calc R . . .
C6 C 1.2606(9) 0.7402(6) 0.0789(5) 0.0525(17) Uani 1 1 d . . . .
H6 H 1.368818 0.776403 0.099755 0.063 Uiso 1 1 calc R . . .
C7 C 1.2030(10) 0.6644(6) -0.0069(5) 0.0557(18) Uani 1 1 d . . . .
H7 H 1.273941 0.649721 -0.043348 0.067 Uiso 1 1 calc R . . .
C8 C 1.0445(9) 0.6112(5) -0.0389(5) 0.0503(17) Uani 1 1 d . . . .
H8 H 1.008382 0.560920 -0.096715 0.060 Uiso 1 1 calc R . . .
C9 C 0.9349(8) 0.6318(4) 0.0151(4) 0.0375(13) Uani 1 1 d . . . .
C10 C 0.7127(10) 0.5057(5) -0.1027(5) 0.0542(17) Uani 1 1 d . . . .
H10A H 0.781060 0.455610 -0.109762 0.065 Uiso 1 1 calc R . . .
H10B H 0.716657 0.533744 -0.147519 0.065 Uiso 1 1 calc R . . .
C11 C 0.5355(10) 0.4599(6) -0.1167(6) 0.066(2) Uani 1 1 d . . . .
H11A H 0.492389 0.408653 -0.176569 0.100 Uiso 1 1 calc GR . . .
H11B H 0.468630 0.509827 -0.110076 0.100 Uiso 1 1 calc GR . . .
H11C H 0.532821 0.432150 -0.072222 0.100 Uiso 1 1 calc GR . . .
C12 C 0.3597(7) 0.7555(4) 0.3647(4) 0.0289(11) Uani 1 1 d . . . .
C13 C 0.2127(7) 0.6756(4) 0.3283(4) 0.0374(13) Uani 1 1 d . . . .
H13 H 0.110175 0.686429 0.301345 0.045 Uiso 1 1 calc R . . .
C14 C 0.2230(7) 0.5875(4) 0.3330(4) 0.0341(12) Uani 1 1 d . . . .
H14 H 0.327957 0.579494 0.360031 0.041 Uiso 1 1 calc R . . .
C15 C 0.0861(8) 0.5020(4) 0.3000(4) 0.0359(13) Uani 1 1 d . . . .
C16 C -0.0803(8) 0.5088(4) 0.2716(5) 0.0414(14) Uani 1 1 d . . . .
H16 H -0.106034 0.568816 0.271659 0.050 Uiso 1 1 calc R . . .
C17 C -0.2083(9) 0.4279(5) 0.2432(5) 0.0513(17) Uani 1 1 d . . . .
H17 H -0.318628 0.434301 0.226260 0.062 Uiso 1 1 calc R . . .
C18 C -0.1709(9) 0.3387(5) 0.2405(5) 0.0545(18) Uani 1 1 d . . . .
H18 H -0.256437 0.284223 0.220576 0.065 Uiso 1 1 calc R . . .
C19 C -0.0061(10) 0.3286(5) 0.2671(5) 0.0512(17) Uani 1 1 d . . . .
H19 H 0.018363 0.267188 0.263112 0.061 Uiso 1 1 calc R . . .
C20 C 0.1211(8) 0.4107(4) 0.2997(5) 0.0398(14) Uani 1 1 d . . . .
C21 C 0.3339(11) 0.3200(6) 0.3318(7) 0.073(3) Uani 1 1 d . . . .
H21A H 0.319594 0.273948 0.270069 0.087 Uiso 1 1 calc R . . .
H21B H 0.265701 0.289476 0.358657 0.087 Uiso 1 1 calc R . . .
C22 C 0.5075(12) 0.3433(8) 0.3845(10) 0.103(4) Uani 1 1 d . . . .
H22A H 0.574118 0.372836 0.357152 0.154 Uiso 1 1 calc GR . . .
H22B H 0.542769 0.283681 0.385894 0.154 Uiso 1 1 calc GR . . .
H22C H 0.520445 0.388814 0.445497 0.154 Uiso 1 1 calc GR . . .
C23 C 0.5585(7) 0.9643(4) 0.6366(4) 0.0273(11) Uani 1 1 d . . . .
C24 C 0.7098(7) 0.9377(4) 0.6801(4) 0.0353(13) Uani 1 1 d . . . .
H24 H 0.777647 0.910704 0.644406 0.042 Uiso 1 1 calc R . . .
C25 C 0.7565(8) 0.9493(4) 0.7664(4) 0.0356(13) Uani 1 1 d . . . .
H25 H 0.682318 0.967778 0.800314 0.043 Uiso 1 1 calc R . . .
C26 C 0.9203(8) 0.9345(4) 0.8127(4) 0.0402(14) Uani 1 1 d . . . .
C27 C 1.0625(9) 0.9553(5) 0.7895(5) 0.0500(16) Uani 1 1 d . . . .
H27 H 1.053092 0.975823 0.741522 0.060 Uiso 1 1 calc R . . .
C28 C 1.2170(10) 0.9471(6) 0.8338(6) 0.0601(19) Uani 1 1 d . . . .
H28 H 1.309795 0.959740 0.815315 0.072 Uiso 1 1 calc R . . .
C29 C 1.2302(10) 0.9193(6) 0.9073(6) 0.064(2) Uani 1 1 d . . . .
H29 H 1.334356 0.916488 0.940317 0.077 Uiso 1 1 calc R . . .
C30 C 1.0917(10) 0.8958(5) 0.9318(5) 0.0573(19) Uani 1 1 d . . . .
H30 H 1.102668 0.875594 0.979994 0.069 Uiso 1 1 calc R . . .
C31 C 0.9338(8) 0.9021(4) 0.8844(5) 0.0449(15) Uani 1 1 d . . . .
C32 C 0.7947(10) 0.8271(6) 0.9645(6) 0.060(2) Uani 1 1 d . . . .
H32A H 0.856010 0.873176 1.025677 0.073 Uiso 1 1 calc R . . .
H32B H 0.850202 0.771337 0.948095 0.073 Uiso 1 1 calc R . . .
C33 C 0.6235(12) 0.7928(8) 0.9610(8) 0.090(3) Uani 1 1 d . . . .
H33A H 0.559038 0.755812 0.898818 0.135 Uiso 1 1 calc GR . . .
H33B H 0.575713 0.848873 0.987132 0.135 Uiso 1 1 calc GR . . .
H33C H 0.623535 0.751338 0.994623 0.135 Uiso 1 1 calc GR . . .
C36 C 0.8533(16) 0.7568(8) 0.4792(8) 0.038(2) Uani 0.6 1 d . P A 2
H36 H 0.764302 0.706815 0.438032 0.045 Uiso 0.6 1 calc R P A 2
C35 C 1.1276(9) 0.7987(6) 0.5678(7) 0.064(2) Uani 1 1 d . . . .
H35A H 1.172787 0.868319 0.591562 0.096 Uiso 0.4 1 calc GR P A 1
H35B H 1.209727 0.761990 0.548931 0.096 Uiso 0.4 1 calc GR P A 1
H35C H 1.096668 0.782216 0.614173 0.096 Uiso 0.4 1 calc GR P A 1
C37 C 0.9926(19) 0.6273(9) 0.5046(10) 0.061(3) Uani 0.6 1 d . P A 2
H37A H 1.072652 0.604812 0.472990 0.092 Uiso 0.6 1 calc GR P A 2
H37B H 0.884268 0.587524 0.469209 0.092 Uiso 0.6 1 calc GR P A 2
H37C H 1.022543 0.621620 0.562451 0.092 Uiso 0.6 1 calc GR P A 2
C34 C 0.818(2) 0.6574(13) 0.4671(18) 0.066(6) Uani 0.4 1 d . P A 1
H34A H 0.777808 0.676891 0.519604 0.099 Uiso 0.4 1 calc GR P A 1
H34B H 0.890485 0.611689 0.470605 0.099 Uiso 0.4 1 calc GR P A 1
H34C H 0.725316 0.626271 0.413136 0.099 Uiso 0.4 1 calc GR P A 1

loop_
_atom_site_aniso_label
_atom_site_aniso_U_11
_atom_site_aniso_U_22
_atom_site_aniso_U_33
_atom_site_aniso_U_23
_atom_site_aniso_U_13
_atom_site_aniso_U_12
Er1 0.01612(18) 0.02635(17) 0.0269(2) 0.00839(13) 0.00486(12) 0.00570(11)
S1 0.034(2) 0.045(2) 0.042(2) 0.0225(18) 0.0195(19) 0.0241(17)
O1 0.039(2) 0.038(2) 0.041(3) 0.0038(18) 0.016(2) -0.0004(17)
O1W 0.0211(18) 0.0355(19) 0.038(2) 0.0082(17) 0.0093(16) 0.0095(15)
O2 0.0207(18) 0.0331(18) 0.030(2) 0.0050(16) 0.0067(16) 0.0080(14)
O3 0.048(3) 0.046(2) 0.031(2) 0.0003(19) 0.006(2) 0.014(2)
O4 0.023(2) 0.038(2) 0.050(3) 0.0172(19) 0.0033(18) 0.0104(16)
O5 0.0221(18) 0.0231(16) 0.036(2) 0.0083(15) 0.0046(16) 0.0068(13)
O6 0.047(3) 0.039(2) 0.086(4) 0.028(3) 0.007(3) 0.008(2)
O7 0.031(2) 0.046(2) 0.041(2) 0.0217(19) 0.0156(18) 0.0168(17)
O8 0.0232(19) 0.0321(18) 0.034(2) 0.0144(17) 0.0034(16) 0.0026(14)
O9 0.054(3) 0.053(2) 0.043(3) 0.028(2) 0.004(2) 0.020(2)
O10 0.033(2) 0.041(2) 0.047(3) 0.0188(19) 0.0081(19) 0.0158(17)
N1 0.058(6) 0.054(5) 0.041(6) 0.021(5) 0.021(5) 0.027(5)
C1 0.024(3) 0.033(3) 0.028(3) 0.011(2) 0.011(2) 0.011(2)
C2 0.029(3) 0.035(3) 0.038(4) 0.009(3) 0.009(3) 0.007(2)
C3 0.034(3) 0.035(3) 0.030(3) 0.010(2) 0.010(2) 0.012(2)
C4 0.042(3) 0.039(3) 0.033(3) 0.017(3) 0.012(3) 0.019(3)
C5 0.043(4) 0.048(3) 0.033(3) 0.010(3) 0.018(3) 0.019(3)
C6 0.043(4) 0.068(4) 0.053(5) 0.026(4) 0.019(3) 0.016(3)
C7 0.064(5) 0.072(5) 0.051(5) 0.030(4) 0.034(4) 0.033(4)
C8 0.064(5) 0.056(4) 0.034(4) 0.012(3) 0.021(3) 0.031(3)
C9 0.042(3) 0.042(3) 0.033(3) 0.017(3) 0.011(3) 0.021(3)
C10 0.064(5) 0.051(4) 0.034(4) 0.005(3) 0.005(3) 0.019(3)
C11 0.057(5) 0.062(4) 0.051(5) 0.003(4) -0.006(4) 0.010(4)
C12 0.025(3) 0.026(2) 0.031(3) 0.007(2) 0.006(2) 0.005(2)
C13 0.031(3) 0.032(3) 0.047(4) 0.017(3) 0.007(3) 0.002(2)
C14 0.031(3) 0.034(3) 0.036(3) 0.013(2) 0.009(2) 0.007(2)
C15 0.040(3) 0.031(3) 0.034(3) 0.010(2) 0.012(3) 0.005(2)
C16 0.045(4) 0.039(3) 0.041(4) 0.018(3) 0.012(3) 0.004(3)
C17 0.037(4) 0.053(4) 0.056(5) 0.019(3) 0.005(3) -0.001(3)
C18 0.052(4) 0.047(4) 0.056(5) 0.019(3) 0.010(3) -0.011(3)
C19 0.067(5) 0.034(3) 0.051(4) 0.017(3) 0.019(4) 0.000(3)
C20 0.035(3) 0.040(3) 0.047(4) 0.021(3) 0.011(3) 0.008(2)
C21 0.066(5) 0.056(4) 0.098(7) 0.034(5) 0.015(5) 0.029(4)
C22 0.063(6) 0.094(7) 0.157(12) 0.063(8) 0.012(7) 0.035(5)
C23 0.029(3) 0.027(2) 0.031(3) 0.019(2) 0.007(2) 0.005(2)
C24 0.031(3) 0.038(3) 0.041(4) 0.016(3) 0.010(3) 0.018(2)
C25 0.043(3) 0.031(3) 0.036(4) 0.017(2) 0.007(3) 0.012(2)
C26 0.045(4) 0.033(3) 0.035(3) 0.010(3) 0.001(3) 0.018(2)
C27 0.053(4) 0.047(3) 0.052(4) 0.020(3) 0.013(3) 0.017(3)
C28 0.047(4) 0.060(4) 0.067(6) 0.018(4) 0.014(4) 0.017(3)
C29 0.046(4) 0.067(5) 0.063(5) 0.015(4) -0.005(4) 0.030(4)
C30 0.063(5) 0.052(4) 0.046(4) 0.016(3) -0.005(4) 0.026(3)
C31 0.047(4) 0.036(3) 0.042(4) 0.011(3) -0.002(3) 0.015(3)
C32 0.073(5) 0.065(4) 0.057(5) 0.042(4) 0.013(4) 0.020(4)
C33 0.077(6) 0.097(7) 0.113(9) 0.074(7) 0.008(6) 0.014(5)
C36 0.031(6) 0.048(6) 0.035(6) 0.020(5) 0.008(5) 0.003(5)
C35 0.038(4) 0.086(5) 0.094(7) 0.058(5) 0.024(4) 0.031(4)
C37 0.074(9) 0.066(7) 0.063(9) 0.037(7) 0.026(7) 0.040(7)
C34 0.055(12) 0.048(9) 0.111(19) 0.045(11) 0.026(12) 0.028(9)

loop_
_atom_type_symbol
_atom_type_description
_atom_type_scat_dispersion_real
_atom_type_scat_dispersion_imag
_atom_type_scat_source
C C 0.0181 0.0091 'International Tables Vol C Tables 4.2.6.8 and 6.1.1.4'
H H 0.0000 0.0000 'International Tables Vol C Tables 4.2.6.8 and 6.1.1.4'
Er Er -9.4367 3.9380 'International Tables Vol C Tables 4.2.6.8 and 6.1.1.4'
N N 0.0311 0.0180 'International Tables Vol C Tables 4.2.6.8 and 6.1.1.4'
O O 0.0492 0.0322 'International Tables Vol C Tables 4.2.6.8 and 6.1.1.4'
S S 0.3331 0.5567 'International Tables Vol C Tables 4.2.6.8 and 6.1.1.4'

loop_
_geom_angle_atom_site_label_1
_geom_angle_atom_site_label_2
_geom_angle_atom_site_label_3
_geom_angle
_geom_angle_site_symmetry_1
_geom_angle_site_symmetry_3
O1 Er1 O7 78.80(15) . 2_676
O1 Er1 O8 129.83(15) . 2_676
O1 Er1 C23 102.68(17) . 2_676
O1W Er1 O1 128.53(13) . .
O1W Er1 O2 74.51(13) . .
O1W Er1 O4 138.60(15) . .
O1W Er1 O5 144.11(12) . .
O1W Er1 O7 96.32(15) . 2_676
O1W Er1 O8 75.56(13) . .
O1W Er1 O8 74.18(13) . 2_676
O1W Er1 O10 75.62(14) . .
O1W Er1 C23 90.11(15) . 2_676
O2 Er1 O1 54.43(13) . .
O2 Er1 O4 120.82(13) . .
O2 Er1 O5 133.83(14) . .
O2 Er1 O7 76.01(13) . 2_676
O2 Er1 O8 114.37(12) . 2_676
O2 Er1 C23 98.94(14) . 2_676
O4 Er1 O1 74.22(15) . .
O4 Er1 O7 123.93(14) . 2_676
O4 Er1 O8 120.93(12) . 2_676
O4 Er1 C23 121.04(14) . 2_676
O5 Er1 O1 84.81(14) . .
O5 Er1 O4 54.14(12) . .
O5 Er1 O7 75.47(13) . 2_676
O5 Er1 O8 73.35(12) . 2_676
O5 Er1 C23 66.91(13) . 2_676
O7 Er1 O8 52.43(13) 2_676 2_676
O7 Er1 C23 26.38(14) 2_676 2_676
O8 Er1 O1 152.05(13) . .
O8 Er1 O2 148.81(13) . .
O8 Er1 O4 77.93(14) . .
O8 Er1 O5 77.08(13) . .
O8 Er1 O7 116.06(13) . 2_676
O8 Er1 O8 64.71(14) . 2_676
O8 Er1 C23 89.69(14) . 2_676
O8 Er1 C23 27.19(15) 2_676 2_676
O10 Er1 O1 84.71(16) . .
O10 Er1 O2 75.03(14) . .
O10 Er1 O4 72.79(14) . .
O10 Er1 O5 126.77(13) . .
O10 Er1 O7 151.04(14) . 2_676
O10 Er1 O8 89.25(14) . .
O10 Er1 O8 144.08(14) . 2_676
O10 Er1 C23 165.49(15) . 2_676
O10 S1 C35 103.3(4) . .
O10 S1 C34 105.3(7) . .
C34 S1 C35 100.4(8) . .
C1 O1 Er1 92.2(3) . .
Er1 O1W H1WA 110.8 . .
Er1 O1W H1WB 110.6 . .
H1WA O1W H1WB 103.2 . .
C1 O2 Er1 92.9(3) . .
C9 O3 C10 117.7(5) . .
C12 O4 Er1 92.9(3) . .
C12 O5 Er1 93.2(3) . .
C20 O6 C21 119.8(5) . .
C23 O7 Er1 94.1(3) . 2_676
Er1 O8 Er1 115.29(14) . 2_676
C23 O8 Er1 145.6(3) . .
C23 O8 Er1 89.2(3) . 2_676
C31 O9 C32 118.3(5) . .
S1 O10 Er1 135.2(3) . .
C36 O10 Er1 131.0(6) . .
C36 N1 C37 121.0(11) . .
C35 N1 C36 119.5(9) . .
C35 N1 C37 119.3(10) . .
O1 C1 O2 120.3(5) . .
O1 C1 C2 123.9(5) . .
O2 C1 C2 115.8(4) . .
C1 C2 H2 116.8 . .
C3 C2 C1 126.3(5) . .
C3 C2 H2 116.8 . .
C2 C3 H3 117.9 . .
C2 C3 C4 124.2(5) . .
C4 C3 H3 117.9 . .
C5 C4 C3 121.4(6) . .
C5 C4 C9 117.5(5) . .
C9 C4 C3 121.0(6) . .
C4 C5 H5 118.8 . .
C6 C5 C4 122.3(6) . .
C6 C5 H5 118.8 . .
C5 C6 H6 120.5 . .
C5 C6 C7 119.0(7) . .
C7 C6 H6 120.5 . .
C6 C7 H7 119.4 . .
C8 C7 C6 121.3(6) . .
C8 C7 H7 119.4 . .
C7 C8 H8 119.8 . .
C7 C8 C9 120.5(7) . .
C9 C8 H8 119.8 . .
O3 C9 C4 116.6(5) . .
O3 C9 C8 124.0(6) . .
C8 C9 C4 119.5(6) . .
O3 C10 H10A 110.0 . .
O3 C10 H10B 110.0 . .
O3 C10 C11 108.3(6) . .
H10A C10 H10B 108.4 . .
C11 C10 H10A 110.0 . .
C11 C10 H10B 110.0 . .
C10 C11 H11A 109.5 . .
C10 C11 H11B 109.5 . .
C10 C11 H11C 109.5 . .
H11A C11 H11B 109.5 . .
H11A C11 H11C 109.5 . .
H11B C11 H11C 109.5 . .
O4 C12 O5 119.7(5) . .
O4 C12 C13 122.6(5) . .
O5 C12 C13 117.7(5) . .
C12 C13 H13 119.3 . .
C14 C13 C12 121.5(6) . .
C14 C13 H13 119.3 . .
C13 C14 H14 116.6 . .
C13 C14 C15 126.9(6) . .
C15 C14 H14 116.6 . .
C16 C15 C14 122.2(5) . .
C16 C15 C20 118.0(5) . .
C20 C15 C14 119.7(6) . .
C15 C16 H16 119.3 . .
C17 C16 C15 121.4(6) . .
C17 C16 H16 119.3 . .
C16 C17 H17 120.2 . .
C18 C17 C16 119.5(7) . .
C18 C17 H17 120.2 . .
C17 C18 H18 119.6 . .
C17 C18 C19 120.8(6) . .
C19 C18 H18 119.6 . .
C18 C19 H19 120.2 . .
C20 C19 C18 119.5(6) . .
C20 C19 H19 120.2 . .
O6 C20 C15 115.4(5) . .
O6 C20 C19 124.1(6) . .
C19 C20 C15 120.6(6) . .
O6 C21 H21A 110.0 . .
O6 C21 H21B 110.0 . .
O6 C21 C22 108.3(7) . .
H21A C21 H21B 108.4 . .
C22 C21 H21A 110.0 . .
C22 C21 H21B 110.0 . .
C21 C22 H22A 109.5 . .
C21 C22 H22B 109.5 . .
C21 C22 H22C 109.5 . .
H22A C22 H22B 109.5 . .
H22A C22 H22C 109.5 . .
H22B C22 H22C 109.5 . .
O7 C23 O8 119.1(5) . .
O7 C23 C24 122.0(5) . .
O8 C23 C24 118.7(5) . .
C23 C24 H24 117.7 . .
C25 C24 C23 124.7(6) . .
C25 C24 H24 117.7 . .
C24 C25 H25 118.0 . .
C24 C25 C26 124.1(6) . .
C26 C25 H25 118.0 . .
C27 C26 C25 121.7(6) . .
C27 C26 C31 118.5(6) . .
C31 C26 C25 119.7(6) . .
C26 C27 H27 118.4 . .
C28 C27 C26 123.1(7) . .
C28 C27 H27 118.4 . .
C27 C28 H28 121.1 . .
C27 C28 C29 117.9(7) . .
C29 C28 H28 121.1 . .
C28 C29 H29 119.5 . .
C30 C29 C28 121.0(7) . .
C30 C29 H29 119.5 . .
C29 C30 H30 119.8 . .
C29 C30 C31 120.4(8) . .
C31 C30 H30 119.8 . .
O9 C31 C26 116.6(6) . .
O9 C31 C30 124.4(7) . .
C30 C31 C26 118.9(7) . .
O9 C32 H32A 110.0 . .
O9 C32 H32B 110.0 . .
O9 C32 C33 108.4(7) . .
H32A C32 H32B 108.4 . .
C33 C32 H32A 110.0 . .
C33 C32 H32B 110.0 . .
C32 C33 H33A 109.5 . .
C32 C33 H33B 109.5 . .
C32 C33 H33C 109.5 . .
H33A C33 H33B 109.5 . .
H33A C33 H33C 109.5 . .
H33B C33 H33C 109.5 . .
O10 C36 N1 123.9(10) . .
O10 C36 H36 118.0 . .
N1 C36 H36 118.0 . .
S1 C35 H35A 109.5 . .
S1 C35 H35B 109.5 . .
S1 C35 H35C 109.5 . .
H35A C35 H35B 109.5 . .
H35A C35 H35C 109.5 . .
H35B C35 H35C 109.5 . .
N1 C37 H37A 109.5 . .
N1 C37 H37B 109.5 . .
N1 C37 H37C 109.5 . .
H37A C37 H37B 109.5 . .
H37A C37 H37C 109.5 . .
H37B C37 H37C 109.5 . .
S1 C34 H34A 109.5 . .
S1 C34 H34B 109.5 . .
S1 C34 H34C 109.5 . .
H34A C34 H34B 109.5 . .
H34A C34 H34C 109.5 . .
H34B C34 H34C 109.5 . .

loop_
_geom_bond_atom_site_label_1
_geom_bond_atom_site_label_2
_geom_bond_distance
_geom_bond_site_symmetry_2
Er1 O1 2.439(4) .
Er1 O1W 2.336(4) .
Er1 O2 2.396(4) .
Er1 O4 2.434(4) .
Er1 O5 2.404(4) .
Er1 O7 2.451(4) 2_676
Er1 O8 2.388(4) .
Er1 O8 2.541(4) 2_676
Er1 O10 2.363(4) .
Er1 C23 2.837(5) 2_676
S1 O10 1.459(5) .
S1 C35 1.963(10) .
S1 C34 1.800(18) .
O1 C1 1.251(7) .
O1W H1WA 0.8760 .
O1W H1WB 0.8766 .
O2 C1 1.298(7) .
O3 C9 1.363(8) .
O3 C10 1.445(8) .
O4 C12 1.252(7) .
O5 C12 1.293(6) .
O6 C20 1.359(8) .
O6 C21 1.422(8) .
O7 C23 1.264(7) .
O8 C23 1.296(7) .
O9 C31 1.358(9) .
O9 C32 1.461(8) .
O10 C36 1.236(11) .
N1 C36 1.347(15) .
N1 C35 1.330(13) .
N1 C37 1.457(15) .
C1 C2 1.478(8) .
C2 H2 0.9300 .
C2 C3 1.323(8) .
C3 H3 0.9300 .
C3 C4 1.462(8) .
C4 C5 1.406(9) .
C4 C9 1.417(9) .
C5 H5 0.9300 .
C5 C6 1.371(9) .
C6 H6 0.9300 .
C6 C7 1.387(11) .
C7 H7 0.9300 .
C7 C8 1.362(11) .
C8 H8 0.9300 .
C8 C9 1.407(9) .
C10 H10A 0.9700 .
C10 H10B 0.9700 .
C10 C11 1.509(11) .
C11 H11A 0.9600 .
C11 H11B 0.9600 .
C11 H11C 0.9600 .
C12 C13 1.467(7) .
C13 H13 0.9300 .
C13 C14 1.339(8) .
C14 H14 0.9300 .
C14 C15 1.469(8) .
C15 C16 1.395(9) .
C15 C20 1.404(8) .
C16 H16 0.9300 .
C16 C17 1.388(9) .
C17 H17 0.9300 .
C17 C18 1.369(10) .
C18 H18 0.9300 .
C18 C19 1.394(11) .
C19 H19 0.9300 .
C19 C20 1.387(9) .
C21 H21A 0.9700 .
C21 H21B 0.9700 .
C21 C22 1.451(13) .
C22 H22A 0.9600 .
C22 H22B 0.9600 .
C22 H22C 0.9600 .
C23 C24 1.469(8) .
C24 H24 0.9300 .
C24 C25 1.323(9) .
C25 H25 0.9300 .
C25 C26 1.487(8) .
C26 C27 1.381(10) .
C26 C31 1.407(9) .
C27 H27 0.9300 .
C27 C28 1.374(10) .
C28 H28 0.9300 .
C28 C29 1.393(12) .
C29 H29 0.9300 .
C29 C30 1.375(13) .
C30 H30 0.9300 .
C30 C31 1.404(9) .
C32 H32A 0.9700 .
C32 H32B 0.9700 .
C32 C33 1.464(12) .
C33 H33A 0.9600 .
C33 H33B 0.9600 .
C33 H33C 0.9600 .
C36 H36 0.9300 .
C35 H35A 0.9600 .
C35 H35B 0.9600 .
C35 H35C 0.9600 .
C37 H37A 0.9600 .
C37 H37B 0.9600 .
C37 H37C 0.9600 .
C34 H34A 0.9600 .
C34 H34B 0.9600 .
C34 H34C 0.9600 .
